data_2218742
loop_
_publ_author_name
'Mitsui, Ryosuke'
'Nakaema, Kosuke'
'Noguchi, Keiichi'
'Okamoto, Akiko'
'Yonezawa, Noriyuki'

_publ_section_title
;
 1-(4-Chlorobenzoyl)-2,7-dimethoxynaphthalene
;
_journal_coeditor_code IS2299
_journal_issue 7
_journal_name_full 'Acta Crystallographica Section E'
_journal_page_first o1278
_journal_paper_doi 10.1107/S1600536808017297
_journal_volume 64
_journal_year 2008
_chemical_formula_iupac 'C19 H15 Cl O3'
_chemical_formula_moiety 'C19 H15 Cl O3'
_chemical_formula_sum 'C19 H15 Cl O3'
_chemical_formula_weight 326.76
_chemical_melting_point_gt 394.5
_chemical_melting_point_lt 394.8
_chemical_name_systematic
;
1-(4-Chlorobenzoyl)-2,7-dimethoxynaphthalene
;
_space_group_IT_number 61
_symmetry_cell_setting orthorhombic
_symmetry_space_group_name_Hall '-P 2ac 2ab'
_symmetry_space_group_name_H-M 'P b c a'
_atom_sites_solution_hydrogens difmap
_atom_sites_solution_primary direct
_atom_sites_solution_secondary difmap
_audit_creation_method SHELXL-97
_cell_angle_alpha 90.00
_cell_angle_beta 90.00
_cell_angle_gamma 90.00
_cell_formula_units_Z 8
_cell_length_a 6.6033(3)
_cell_length_b 16.0751(7)
_cell_length_c 30.2216(12)
_cell_measurement_reflns_used 46869
_cell_measurement_temperature 296
_cell_measurement_theta_max 68.1
_cell_measurement_theta_min 3.1
_cell_volume 3208.0(2)
_computing_cell_refinement 'PROCESS-AUTO (Rigaku, 1998)'
_computing_data_collection 'PROCESS-AUTO (Rigaku, 1998)'
_computing_data_reduction 'CrystalStructure (Rigaku/MSC, 2004)'
_computing_molecular_graphics 'ORTEPIII (Burnett & Johnson, 1996)'
_computing_publication_material 'SHELXL97 (Sheldrick, 2008)'
_computing_structure_refinement 'SHELXL97 (Sheldrick, 2008)'
_computing_structure_solution 'SIR2004 (Burla <i>et al.</i>, 2005)'
_diffrn_ambient_temperature 296
_diffrn_detector_area_resol_mean 10.00
_diffrn_measured_fraction_theta_full 1.000
_diffrn_measured_fraction_theta_max 1.000
_diffrn_measurement_device_type 'Rigaku R-AXIS RAPID'
_diffrn_measurement_method \w
_diffrn_radiation_monochromator graphite
_diffrn_radiation_source 'rotating anode'
_diffrn_radiation_type CuK\a
_diffrn_radiation_wavelength 1.54187
_diffrn_reflns_av_R_equivalents 0.0324
_diffrn_reflns_av_sigmaI/netI 0.0116
_diffrn_reflns_limit_h_max 7
_diffrn_reflns_limit_h_min -7
_diffrn_reflns_limit_k_max 19
_diffrn_reflns_limit_k_min -19
_diffrn_reflns_limit_l_max 36
_diffrn_reflns_limit_l_min -36
_diffrn_reflns_number 54984
_diffrn_reflns_theta_full 68.13
_diffrn_reflns_theta_max 68.13
_diffrn_reflns_theta_min 5.50
_exptl_absorpt_coefficient_mu 2.213
_exptl_absorpt_correction_T_max 0.801
_exptl_absorpt_correction_T_min 0.617
_exptl_absorpt_correction_type multi-scan
_exptl_absorpt_process_details '(<i>ABSCOR</i>; Higashi, 1995)'
_exptl_crystal_colour colorless
_exptl_crystal_density_diffrn 1.353
_exptl_crystal_density_method 'not measured'
_exptl_crystal_description platelet
_exptl_crystal_F_000 1360
_exptl_crystal_size_max 0.40
_exptl_crystal_size_mid 0.15
_exptl_crystal_size_min 0.10
_refine_diff_density_max 0.131
_refine_diff_density_min -0.334
_refine_ls_extinction_method none
_refine_ls_goodness_of_fit_ref 1.114
_refine_ls_hydrogen_treatment constr
_refine_ls_matrix_type full
_refine_ls_number_parameters 210
_refine_ls_number_reflns 2919
_refine_ls_number_restraints 0
_refine_ls_restrained_S_all 1.114
_refine_ls_R_factor_all 0.0456
_refine_ls_R_factor_gt 0.0401
_refine_ls_shift/su_max 0.000
_refine_ls_shift/su_mean 0.000
_refine_ls_structure_factor_coef Fsqd
_refine_ls_weighting_details 'calc w=1/[\s^2^(Fo^2^)+(0.057P)^2^+0.6411P] where P=(Fo^2^+2Fc^2^)/3'
_refine_ls_weighting_scheme calc
_refine_ls_wR_factor_gt 0.1125
_refine_ls_wR_factor_ref 0.1176
_reflns_number_gt 2453
_reflns_number_total 2919
_reflns_threshold_expression I>2\s(I)
_cod_data_source_file is2299.cif
_cod_data_source_block I
_cod_database_code 2218742
_cod_database_fobs_code 2218742

loop_
_symmetry_equiv_pos_site_id
_symmetry_equiv_pos_as_xyz
1 +X,+Y,+Z
2 1/2-X,1/2+Y,+Z
3 +X,1/2-Y,1/2+Z
4 1/2-X,-Y,1/2+Z
5 -X,-Y,-Z
6 1/2+X,1/2-Y,-Z
7 -X,1/2+Y,1/2-Z
8 1/2+X,+Y,1/2-Z

loop_
_atom_site_type_symbol
_atom_site_label
_atom_site_fract_x
_atom_site_fract_y
_atom_site_fract_z
_atom_site_U_iso_or_equiv
_atom_site_adp_type
_atom_site_calc_flag
_atom_site_refinement_flags
_atom_site_occupancy
Cl Cl1 1.30817(12) -0.12548(4) -0.02595(2) 0.1046(3) Uani d . 1
O O1 0.6267(2) -0.08777(8) 0.13581(5) 0.0831(4) Uani d . 1
O O2 1.0971(2) -0.05318(8) 0.18610(5) 0.0795(4) Uani d . 1
O O3 0.2593(2) 0.17844(8) 0.10247(5) 0.0867(4) Uani d . 1
C C1 0.8299(2) 0.02580(10) 0.15836(5) 0.0558(4) Uani d . 1
C C2 0.9962(3) 0.02106(11) 0.18585(6) 0.0631(4) Uani d . 1
C C3 1.0529(3) 0.08948(13) 0.21247(6) 0.0725(5) Uani d . 1
H H3 1.1655 0.0861 0.2308 0.087 Uiso calc R 1
C C4 0.9409(3) 0.16017(12) 0.21089(6) 0.0730(5) Uani d . 1
H H4 0.9805 0.2053 0.2281 0.088 Uiso calc R 1
C C5 0.7672(3) 0.16779(10) 0.18420(5) 0.0616(4) Uani d . 1
C C6 0.6488(3) 0.24079(11) 0.18207(6) 0.0725(5) Uani d . 1
H H6 0.6863 0.2864 0.1991 0.087 Uiso calc R 1
C C7 0.4820(3) 0.24673(11) 0.15594(6) 0.0723(5) Uani d . 1
H H7 0.4072 0.2957 0.1552 0.087 Uiso calc R 1
C C8 0.4234(3) 0.17821(10) 0.13003(6) 0.0644(4) Uani d . 1
C C9 0.5338(3) 0.10614(10) 0.13091(5) 0.0588(4) Uani d . 1
H H9 0.4928 0.0612 0.1137 0.071 Uiso calc R 1
C C10 0.7086(2) 0.09875(10) 0.15751(5) 0.0546(4) Uani d . 1
C C11 0.7780(2) -0.04641(10) 0.12873(6) 0.0572(4) Uani d . 1
C C12 0.9101(2) -0.06394(9) 0.09012(5) 0.0542(4) Uani d . 1
C C13 1.0749(3) -0.01439(10) 0.07974(6) 0.0632(4) Uani d . 1
H H13 1.1037 0.0319 0.0971 0.076 Uiso calc R 1
C C14 1.1968(3) -0.03274(12) 0.04398(6) 0.0718(5) Uani d . 1
H H14 1.3074 0.0007 0.0372 0.086 Uiso calc R 1
C C15 1.1529(3) -0.10086(11) 0.01855(6) 0.0700(5) Uani d . 1
C C16 0.9900(4) -0.15030(13) 0.02771(7) 0.0839(6) Uani d . 1
H H16 0.9615 -0.1961 0.0100 0.101 Uiso calc R 1
C C17 0.8687(3) -0.13182(11) 0.06334(7) 0.0736(5) Uani d . 1
H H17 0.7573 -0.1653 0.0695 0.088 Uiso calc R 1
C C18 1.2729(3) -0.06178(17) 0.21273(7) 0.0894(6) Uani d . 1
H H18A 1.3333 -0.1152 0.2075 0.107 Uiso calc R 1
H H18B 1.2363 -0.0571 0.2434 0.107 Uiso calc R 1
H H18C 1.3681 -0.0188 0.2053 0.107 Uiso calc R 1
C C19 0.1263(3) 0.24781(13) 0.10308(9) 0.0925(7) Uani d . 1
H H19A 0.0139 0.2374 0.0837 0.111 Uiso calc R 1
H H19B 0.1976 0.2965 0.0933 0.111 Uiso calc R 1
H H19C 0.0775 0.2564 0.1326 0.111 Uiso calc R 1

loop_
_atom_site_aniso_label
_atom_site_aniso_U_11
_atom_site_aniso_U_22
_atom_site_aniso_U_33
_atom_site_aniso_U_12
_atom_site_aniso_U_13
_atom_site_aniso_U_23
Cl1 0.1391(6) 0.0859(4) 0.0887(4) 0.0050(3) 0.0444(4) -0.0088(3)
O1 0.0689(8) 0.0647(8) 0.1156(11) -0.0185(6) 0.0228(7) -0.0237(7)
O2 0.0751(8) 0.0765(9) 0.0869(9) 0.0094(7) -0.0210(7) -0.0126(7)
O3 0.0830(9) 0.0638(8) 0.1132(11) 0.0160(7) -0.0117(8) -0.0033(7)
C1 0.0563(9) 0.0530(8) 0.0580(9) -0.0081(7) 0.0046(7) -0.0055(7)
C2 0.0620(10) 0.0644(10) 0.0630(10) -0.0064(8) 0.0019(8) -0.0055(7)
C3 0.0746(12) 0.0808(13) 0.0622(10) -0.0154(10) -0.0051(9) -0.0111(9)
C4 0.0908(14) 0.0668(11) 0.0613(10) -0.0239(10) 0.0043(9) -0.0148(8)
C5 0.0772(11) 0.0532(9) 0.0544(8) -0.0148(8) 0.0137(8) -0.0073(7)
C6 0.1007(14) 0.0491(9) 0.0677(11) -0.0127(9) 0.0175(10) -0.0101(7)
C7 0.0923(13) 0.0464(8) 0.0781(12) 0.0022(9) 0.0210(11) -0.0005(8)
C8 0.0694(11) 0.0526(9) 0.0711(10) -0.0012(8) 0.0096(9) 0.0029(7)
C9 0.0645(10) 0.0483(8) 0.0636(9) -0.0046(7) 0.0062(8) -0.0052(7)
C10 0.0628(9) 0.0472(8) 0.0539(8) -0.0094(7) 0.0117(7) -0.0028(6)
C11 0.0539(9) 0.0465(8) 0.0711(10) -0.0030(7) -0.0005(7) -0.0041(7)
C12 0.0574(9) 0.0442(7) 0.0611(9) -0.0014(7) -0.0045(7) -0.0021(6)
C13 0.0671(10) 0.0543(9) 0.0681(10) -0.0097(8) 0.0017(8) -0.0088(7)
C14 0.0748(12) 0.0653(11) 0.0752(11) -0.0092(9) 0.0109(9) -0.0003(9)
C15 0.0908(13) 0.0565(9) 0.0628(10) 0.0047(9) 0.0110(9) 0.0016(8)
C16 0.1138(16) 0.0636(11) 0.0742(12) -0.0172(12) 0.0141(11) -0.0208(9)
C17 0.0850(12) 0.0592(10) 0.0766(12) -0.0206(9) 0.0066(10) -0.0143(8)
C18 0.0724(13) 0.1075(17) 0.0884(14) 0.0130(12) -0.0139(11) -0.0099(12)
C19 0.0852(14) 0.0726(13) 0.1198(18) 0.0214(11) 0.0122(13) 0.0190(12)

loop_
_atom_type_symbol
_atom_type_description
_atom_type_scat_dispersion_real
_atom_type_scat_dispersion_imag
_atom_type_scat_source
C C 0.0181 0.0091 'International Tables Vol C Tables 4.2.6.8 and 6.1.1.4'
H H 0.0000 0.0000 'International Tables Vol C Tables 4.2.6.8 and 6.1.1.4'
O O 0.0492 0.0322 'International Tables Vol C Tables 4.2.6.8 and 6.1.1.4'
Cl Cl 0.3639 0.7018 'International Tables Vol C Tables 4.2.6.8 and 6.1.1.4'

loop_
_geom_angle_atom_site_label_1
_geom_angle_atom_site_label_2
_geom_angle_atom_site_label_3
_geom_angle
C2 O2 C18 119.13(16)
C8 O3 C19 119.00(17)
C2 C1 C10 120.37(15)
C2 C1 C11 119.81(15)
C10 C1 C11 119.82(14)
O2 C2 C1 116.08(14)
O2 C2 C3 123.20(17)
C1 C2 C3 120.71(17)
C4 C3 C2 119.21(18)
C4 C3 H3 120.4
C2 C3 H3 120.4
C3 C4 C5 122.49(16)
C3 C4 H4 118.8
C5 C4 H4 118.8
C4 C5 C6 123.35(16)
C4 C5 C10 118.52(17)
C6 C5 C10 118.12(17)
C7 C6 C5 122.26(16)
C7 C6 H6 118.9
C5 C6 H6 118.9
C6 C7 C8 119.47(17)
C6 C7 H7 120.3
C8 C7 H7 120.3
O3 C8 C9 115.86(15)
O3 C8 C7 123.76(16)
C9 C8 C7 120.37(18)
C8 C9 C10 121.17(15)
C8 C9 H9 119.4
C10 C9 H9 119.4
C9 C10 C1 122.75(14)
C9 C10 C5 118.59(15)
C1 C10 C5 118.66(15)
O1 C11 C12 121.07(15)
O1 C11 C1 120.20(15)
C12 C11 C1 118.69(13)
C13 C12 C17 118.41(16)
C13 C12 C11 122.07(14)
C17 C12 C11 119.52(15)
C14 C13 C12 120.88(16)
C14 C13 H13 119.6
C12 C13 H13 119.6
C15 C14 C13 119.16(17)
C15 C14 H14 120.4
C13 C14 H14 120.4
C16 C15 C14 121.23(18)
C16 C15 Cl1 119.29(15)
C14 C15 Cl1 119.48(15)
C15 C16 C17 119.48(17)
C15 C16 H16 120.3
C17 C16 H16 120.3
C16 C17 C12 120.83(18)
C16 C17 H17 119.6
C12 C17 H17 119.6
O2 C18 H18A 109.5
O2 C18 H18B 109.5
H18A C18 H18B 109.5
O2 C18 H18C 109.5
H18A C18 H18C 109.5
H18B C18 H18C 109.5
O3 C19 H19A 109.5
O3 C19 H19B 109.5
H19A C19 H19B 109.5
O3 C19 H19C 109.5
H19A C19 H19C 109.5
H19B C19 H19C 109.5

loop_
_geom_bond_atom_site_label_1
_geom_bond_atom_site_label_2
_geom_bond_distance
Cl1 C15 1.7366(19)
O1 C11 1.219(2)
O2 C2 1.367(2)
O2 C18 1.419(2)
O3 C8 1.367(2)
O3 C19 1.420(2)
C1 C2 1.379(2)
C1 C10 1.420(2)
C1 C11 1.506(2)
C2 C3 1.413(2)
C3 C4 1.356(3)
C3 H3 0.9300
C4 C5 1.408(3)
C4 H4 0.9300
C5 C6 1.411(3)
C5 C10 1.426(2)
C6 C7 1.359(3)
C6 H6 0.9300
C7 C8 1.406(3)
C7 H7 0.9300
C8 C9 1.369(2)
C9 C10 1.412(2)
C9 H9 0.9300
C11 C12 1.484(2)
C12 C13 1.384(2)
C12 C17 1.386(2)
C13 C14 1.380(2)
C13 H13 0.9300
C14 C15 1.369(3)
C14 H14 0.9300
C15 C16 1.366(3)
C16 C17 1.375(3)
C16 H16 0.9300
C17 H17 0.9300
C18 H18A 0.9600
C18 H18B 0.9600
C18 H18C 0.9600
C19 H19A 0.9600
C19 H19B 0.9600
C19 H19C 0.9600

loop_
_geom_hbond_atom_site_label_D
_geom_hbond_atom_site_label_H
_geom_hbond_atom_site_label_A
_geom_hbond_site_symmetry_A
_geom_hbond_distance_DH
_geom_hbond_distance_HA
_geom_hbond_distance_DA
_geom_hbond_angle_DHA
_geom_hbond_publ_flag
C13 H13 O3 1_655 0.93 2.58 3.401(2) 148 y

loop_
_geom_torsion_atom_site_label_1
_geom_torsion_atom_site_label_2
_geom_torsion_atom_site_label_3
_geom_torsion_atom_site_label_4
_geom_torsion
C18 O2 C2 C1 178.33(18)
C18 O2 C2 C3 -2.9(3)
C10 C1 C2 O2 176.63(15)
C11 C1 C2 O2 -4.0(2)
C10 C1 C2 C3 -2.2(2)
C11 C1 C2 C3 177.18(16)
O2 C2 C3 C4 -178.39(17)
C1 C2 C3 C4 0.3(3)
C2 C3 C4 C5 1.1(3)
C3 C4 C5 C6 -179.95(17)
C3 C4 C5 C10 -0.7(3)
C4 C5 C6 C7 179.79(17)
C10 C5 C6 C7 0.6(3)
C5 C6 C7 C8 0.1(3)
C19 O3 C8 C9 173.79(17)
C19 O3 C8 C7 -7.0(3)
C6 C7 C8 O3 -179.41(17)
C6 C7 C8 C9 -0.3(3)
O3 C8 C9 C10 178.92(15)
C7 C8 C9 C10 -0.3(3)
C8 C9 C10 C1 -178.25(15)
C8 C9 C10 C5 1.0(2)
C2 C1 C10 C9 -178.27(15)
C11 C1 C10 C9 2.4(2)
C2 C1 C10 C5 2.5(2)
C11 C1 C10 C5 -176.81(14)
C4 C5 C10 C9 179.66(15)
C6 C5 C10 C9 -1.1(2)
C4 C5 C10 C1 -1.1(2)
C6 C5 C10 C1 178.16(14)
C2 C1 C11 O1 110.8(2)
C10 C1 C11 O1 -69.8(2)
C2 C1 C11 C12 -71.3(2)
C10 C1 C11 C12 108.01(17)
O1 C11 C12 C13 175.57(17)
C1 C11 C12 C13 -2.2(2)
O1 C11 C12 C17 -4.4(3)
C1 C11 C12 C17 177.83(16)
C17 C12 C13 C14 -0.9(3)
C11 C12 C13 C14 179.13(17)
C12 C13 C14 C15 0.2(3)
C13 C14 C15 C16 0.6(3)
C13 C14 C15 Cl1 -178.88(15)
C14 C15 C16 C17 -0.5(3)
Cl1 C15 C16 C17 178.95(18)
C15 C16 C17 C12 -0.3(3)
C13 C12 C17 C16 1.0(3)
C11 C12 C17 C16 -179.07(19)

loop_
_cod_related_entry_id
_cod_related_entry_database
_cod_related_entry_code
1 ChemSpider 24740225
